data_7218873
loop_
_publ_author_name
'Marco, A. Bel\'en'
'Mayorga Burrezo, Paula'
'Mosteo, Laura'
'Franco, Santiago'
'Garin, Javier'
'Orduna, Jes\'us'
'Diosdado, Beatriz'
'Villacampa, Bel\'en'
'L\'opez Navarrete, Juan T.'
'Casado, Juan'
'Andreu, Raquel'

_publ_section_title
;
 Polarization, second-order nonlinear optical properties and
 electrochromism in 4H-pyranylidene chromophores with a quinoid/aromatic
 thiophene ring bridge
;
_journal_name_full 'RSC Adv.'
_journal_paper_doi 10.1039/C4RA12791A
_journal_year 2014
_chemical_formula_moiety 'C22 H24 N2 O S'
_chemical_formula_sum 'C22 H24 N2 O S'
_chemical_formula_weight 364.49
_space_group_IT_number 11
_symmetry_cell_setting monoclinic
_symmetry_space_group_name_Hall '-P 2yb'
_symmetry_space_group_name_H-M 'P 1 21/m 1'
_atom_sites_solution_hydrogens geom
_atom_sites_solution_primary direct
_atom_sites_solution_secondary difmap
_audit_creation_method SHELXL-97
_audit_update_record
;
2014-06-12 deposited with the CCDC.
2014-11-21 downloaded from the CCDC.
;
_cell_angle_alpha 90.00
_cell_angle_beta 105.222(16)
_cell_angle_gamma 90.00
_cell_formula_units_Z 2
_cell_length_a 9.1986(13)
_cell_length_b 6.8265(10)
_cell_length_c 17.101(3)
_cell_measurement_reflns_used 660
_cell_measurement_temperature 150(1)
_cell_measurement_theta_max 18.7210
_cell_measurement_theta_min 3.7560
_cell_volume 1036.2(3)
_computing_cell_refinement
;
CrysAlisPro, Agilent Technologies,
Version 1.171.36.28 (release 01-02-2013 CrysAlis171 .NET)
(compiled Feb  1 2013,16:14:44)
;
_computing_data_collection
;
CrysAlisPro, Agilent Technologies,
Version 1.171.36.28 (release 01-02-2013 CrysAlis171 .NET)
(compiled Feb  1 2013,16:14:44)
;
_computing_data_reduction
;
CrysAlisPro, Agilent Technologies,
Version 1.171.36.28 (release 01-02-2013 CrysAlis171 .NET)
(compiled Feb  1 2013,16:14:44)
;
_computing_molecular_graphics 'Diamond 3.2h'
_computing_publication_material 'SHELXL-97 (Sheldrick, 2008)'
_computing_structure_refinement 'SHELXL-97 (Sheldrick, 2008)'
_computing_structure_solution
;
Superflip
                    Version: 03/16/09 15:32
Palatinus, L. & Chapuis, G.(2007): J. Appl. Cryst. 40, 786-790
;
_diffrn_ambient_temperature 150(1)
_diffrn_detector_area_resol_mean 16.3990
_diffrn_measured_fraction_theta_full 0.976
_diffrn_measured_fraction_theta_max 0.976
_diffrn_measurement_device_type 'Xcalibur, Sapphire3'
_diffrn_measurement_method \w-scans
_diffrn_radiation_monochromator graphite
_diffrn_radiation_source 'Enhance (Mo) X-ray Source'
_diffrn_radiation_type MoK\a
_diffrn_radiation_wavelength 0.71073
_diffrn_reflns_av_R_equivalents 0.1603
_diffrn_reflns_av_sigmaI/netI 0.1485
_diffrn_reflns_limit_h_max 10
_diffrn_reflns_limit_h_min -10
_diffrn_reflns_limit_k_max 8
_diffrn_reflns_limit_k_min -8
_diffrn_reflns_limit_l_max 20
_diffrn_reflns_limit_l_min -19
_diffrn_reflns_number 11105
_diffrn_reflns_theta_full 24.98
_diffrn_reflns_theta_max 24.98
_diffrn_reflns_theta_min 3.23
_exptl_absorpt_coefficient_mu 0.168
_exptl_absorpt_correction_T_max 1.00000
_exptl_absorpt_correction_T_min 0.48650
_exptl_absorpt_correction_type multi-scan
_exptl_absorpt_process_details
;
CrysAlisPro, Agilent Technologies,
Version 1.171.36.28 (release 01-02-2013 CrysAlis171 .NET)
(compiled Feb  1 2013,16:14:44)
Multi-scan absorption correction using spherical harmonics,
 implemented in SCALE3 ABSPACK scaling algorithm.
;
_exptl_crystal_colour violet
_exptl_crystal_density_diffrn 1.168
_exptl_crystal_density_method 'not measured'
_exptl_crystal_description needle
_exptl_crystal_F_000 388
_exptl_crystal_size_max 0.42
_exptl_crystal_size_mid 0.06
_exptl_crystal_size_min 0.02
_refine_diff_density_max 0.486
_refine_diff_density_min -0.279
_refine_diff_density_rms 0.073
_refine_ls_extinction_method none
_refine_ls_goodness_of_fit_ref 1.042
_refine_ls_hydrogen_treatment constr
_refine_ls_matrix_type full
_refine_ls_number_parameters 151
_refine_ls_number_reflns 1945
_refine_ls_number_restraints 0
_refine_ls_restrained_S_all 1.042
_refine_ls_R_factor_all 0.1895
_refine_ls_R_factor_gt 0.1046
_refine_ls_shift/su_max 0.000
_refine_ls_shift/su_mean 0.000
_refine_ls_structure_factor_coef Fsqd
_refine_ls_weighting_details 'calc w=1/[\s^2^(Fo^2^)+(0.0985P)^2^+0.4679P] where P=(Fo^2^+2Fc^2^)/3'
_refine_ls_weighting_scheme calc
_refine_ls_wR_factor_gt 0.2063
_refine_ls_wR_factor_ref 0.2475
_reflns_number_gt 1088
_reflns_number_total 1945
_reflns_threshold_expression >2\s(I)
_cod_data_source_file c4ra12791a2.cif
_cod_data_source_block compound
_cod_original_sg_symbol_H-M P21/m
_cod_database_code 7218873

loop_
_symmetry_equiv_pos_as_xyz
'x, y, z'
'-x, y+1/2, -z'
'-x, -y, -z'
'x, -y-1/2, z'

loop_
_atom_site_label
_atom_site_type_symbol
_atom_site_fract_x
_atom_site_fract_y
_atom_site_fract_z
_atom_site_U_iso_or_equiv
_atom_site_adp_type
_atom_site_occupancy
_atom_site_symmetry_multiplicity
_atom_site_calc_flag
_atom_site_refinement_flags
S1 S 0.9466(2) 0.2500 0.49163(12) 0.0338(6) Uani 1 2 d S
C1 C 1.1379(9) 0.2500 0.5391(5) 0.0349(19) Uani 1 2 d S
C2 C 1.2200(9) 0.2500 0.4816(5) 0.039(2) Uani 1 2 d S
H2 H 1.3270 0.2500 0.4953 0.046 Uiso 1 2 calc SR
C3 C 1.1312(10) 0.2500 0.4022(5) 0.043(2) Uani 1 2 d S
H3 H 1.1714 0.2500 0.3564 0.052 Uiso 1 2 calc SR
C4 C 0.9761(10) 0.2500 0.3964(5) 0.040(2) Uani 1 2 d S
C5 C 0.8649(11) 0.2500 0.3216(5) 0.048(2) Uani 1 2 d S
H5 H 0.9035 0.2500 0.2753 0.058 Uiso 1 2 calc SR
C6 C 0.7144(11) 0.2500 0.3050(5) 0.049(2) Uani 1 2 d S
C7 C 0.6251(10) 0.2500 0.2210(6) 0.046(2) Uani 1 2 d S
N1 N 0.5477(8) 0.2500 0.1580(4) 0.054(2) Uani 1 2 d S
C8 C 0.6343(10) 0.2500 0.3655(5) 0.053(2) Uani 1 2 d S
N2 N 0.5627(10) 0.2500 0.4137(5) 0.088(3) Uani 1 2 d S
C9 C 1.2015(8) 0.2500 0.6246(4) 0.0301(18) Uani 1 2 d S
H9 H 1.3085 0.2500 0.6407 0.036 Uiso 1 2 calc SR
C10 C 1.1362(8) 0.2500 0.6872(4) 0.0317(18) Uani 1 2 d S
C11 C 0.9794(9) 0.2500 0.6812(5) 0.0343(19) Uani 1 2 d S
H11 H 0.9103 0.2500 0.6290 0.041 Uiso 1 2 calc SR
C12 C 0.9262(9) 0.2500 0.7462(5) 0.040(2) Uani 1 2 d S
O1 O 1.0205(6) 0.2500 0.8235(3) 0.0428(14) Uani 1 2 d S
C13 C 1.1741(9) 0.2500 0.8336(4) 0.0339(18) Uani 1 2 d S
C14 C 1.2296(8) 0.2500 0.7704(4) 0.0329(19) Uani 1 2 d S
H14 H 1.3360 0.2500 0.7793 0.040 Uiso 1 2 calc SR
C15 C 0.7633(10) 0.2500 0.7490(5) 0.053(2) Uani 1 2 d S
C16 C 0.6595(10) 0.2500 0.6631(7) 0.095(4) Uani 1 2 d S
H16A H 0.5543 0.2500 0.6656 0.142 Uiso 1 2 calc SR
H16B H 0.6789 0.1328 0.6343 0.142 Uiso 0.50 1 calc PR
H16C H 0.6789 0.3672 0.6343 0.142 Uiso 0.50 1 calc PR
C17 C 0.7317(8) 0.4328(10) 0.7933(5) 0.083(2) Uani 1 1 d .
H17A H 0.6257 0.4336 0.7943 0.125 Uiso 1 1 calc R
H17B H 0.7530 0.5499 0.7650 0.125 Uiso 1 1 calc R
H17C H 0.7962 0.4324 0.8489 0.125 Uiso 1 1 calc R
C18 C 1.2544(9) 0.2500 0.9228(5) 0.047(2) Uani 1 2 d S
C19 C 1.2083(8) 0.4339(10) 0.9621(4) 0.072(2) Uani 1 1 d .
H19A H 1.2606 0.4358 1.0199 0.108 Uiso 1 1 calc R
H19B H 1.0992 0.4324 0.9555 0.108 Uiso 1 1 calc R
H19C H 1.2356 0.5509 0.9359 0.108 Uiso 1 1 calc R
C20 C 1.4227(9) 0.2500 0.9334(5) 0.048(2) Uani 1 2 d S
H20A H 1.4746 0.2500 0.9914 0.072 Uiso 1 2 calc SR
H20B H 1.4513 0.3672 0.9079 0.072 Uiso 0.50 1 calc PR
H20C H 1.4513 0.1328 0.9079 0.072 Uiso 0.50 1 calc PR

loop_
_atom_site_aniso_label
_atom_site_aniso_U_11
_atom_site_aniso_U_22
_atom_site_aniso_U_33
_atom_site_aniso_U_23
_atom_site_aniso_U_13
_atom_site_aniso_U_12
S1 0.0374(13) 0.0323(11) 0.0322(12) 0.000 0.0101(9) 0.000
C1 0.034(5) 0.034(4) 0.043(5) 0.000 0.023(4) 0.000
C2 0.045(5) 0.038(5) 0.034(5) 0.000 0.013(4) 0.000
C3 0.062(6) 0.045(5) 0.030(5) 0.000 0.025(5) 0.000
C4 0.052(5) 0.033(4) 0.031(5) 0.000 0.005(4) 0.000
C5 0.062(6) 0.037(5) 0.051(6) 0.000 0.024(5) 0.000
C6 0.061(7) 0.038(5) 0.056(6) 0.000 0.029(5) 0.000
C7 0.046(6) 0.038(5) 0.047(6) 0.000 -0.001(5) 0.000
N1 0.055(5) 0.066(5) 0.036(5) 0.000 0.005(4) 0.000
C8 0.050(6) 0.062(6) 0.044(6) 0.000 0.007(5) 0.000
N2 0.078(7) 0.133(8) 0.060(6) 0.000 0.030(5) 0.000
C9 0.024(4) 0.032(4) 0.034(5) 0.000 0.007(4) 0.000
C10 0.028(4) 0.037(4) 0.033(5) 0.000 0.014(4) 0.000
C11 0.036(5) 0.038(4) 0.032(5) 0.000 0.015(4) 0.000
C12 0.042(5) 0.037(5) 0.038(5) 0.000 0.009(4) 0.000
O1 0.050(4) 0.054(3) 0.031(3) 0.000 0.021(3) 0.000
C13 0.037(5) 0.036(4) 0.031(5) 0.000 0.013(4) 0.000
C14 0.030(4) 0.029(4) 0.039(5) 0.000 0.008(4) 0.000
C15 0.042(5) 0.074(7) 0.050(6) 0.000 0.022(5) 0.000
C16 0.029(6) 0.158(11) 0.100(9) 0.000 0.022(6) 0.000
C17 0.066(5) 0.102(6) 0.098(6) -0.020(5) 0.050(5) 0.019(4)
C18 0.050(6) 0.062(6) 0.029(5) 0.000 0.014(4) 0.000
C19 0.079(5) 0.092(5) 0.045(4) -0.022(4) 0.015(4) 0.006(4)
C20 0.051(6) 0.060(6) 0.028(5) 0.000 0.001(4) 0.000

loop_
_atom_type_symbol
_atom_type_description
_atom_type_scat_dispersion_real
_atom_type_scat_dispersion_imag
_atom_type_scat_source
C C 0.0033 0.0016 'International Tables Vol C Tables 4.2.6.8 and 6.1.1.4'
H H 0.0000 0.0000 'International Tables Vol C Tables 4.2.6.8 and 6.1.1.4'
N N 0.0061 0.0033 'International Tables Vol C Tables 4.2.6.8 and 6.1.1.4'
O O 0.0106 0.0060 'International Tables Vol C Tables 4.2.6.8 and 6.1.1.4'
S S 0.1246 0.1234 'International Tables Vol C Tables 4.2.6.8 and 6.1.1.4'

loop_
_geom_angle_atom_site_label_1
_geom_angle_atom_site_label_2
_geom_angle_atom_site_label_3
_geom_angle
_geom_angle_site_symmetry_1
_geom_angle_site_symmetry_3
C4 S1 C1 92.9(4) . .
C2 C1 C9 125.0(7) . .
C2 C1 S1 110.0(6) . .
C9 C1 S1 125.0(6) . .
C3 C2 C1 113.7(8) . .
C3 C2 H2 123.1 . .
C1 C2 H2 123.1 . .
C2 C3 C4 113.3(7) . .
C2 C3 H3 123.4 . .
C4 C3 H3 123.4 . .
C3 C4 C5 123.0(8) . .
C3 C4 S1 110.1(6) . .
C5 C4 S1 126.9(7) . .
C6 C5 C4 131.0(9) . .
C6 C5 H5 114.5 . .
C4 C5 H5 114.5 . .
C5 C6 C8 123.4(9) . .
C5 C6 C7 119.7(8) . .
C8 C6 C7 116.9(8) . .
N1 C7 C6 175.3(10) . .
N2 C8 C6 177.6(10) . .
C10 C9 C1 131.4(7) . .
C10 C9 H9 114.3 . .
C1 C9 H9 114.3 . .
C9 C10 C11 126.5(7) . .
C9 C10 C14 120.0(7) . .
C11 C10 C14 113.4(6) . .
C12 C11 C10 122.1(8) . .
C12 C11 H11 119.0 . .
C10 C11 H11 119.0 . .
C11 C12 O1 121.8(7) . .
C11 C12 C15 127.8(8) . .
O1 C12 C15 110.4(7) . .
C13 O1 C12 119.1(6) . .
C14 C13 O1 120.3(7) . .
C14 C13 C18 129.8(7) . .
O1 C13 C18 109.9(6) . .
C13 C14 C10 123.3(7) . .
C13 C14 H14 118.4 . .
C10 C14 H14 118.4 . .
C12 C15 C17 109.6(5) . .
C12 C15 C17 109.6(5) . 4_565
C17 C15 C17 109.7(8) . 4_565
C12 C15 C16 110.1(7) . .
C17 C15 C16 108.9(5) . .
C17 C15 C16 108.9(5) 4_565 .
C15 C16 H16A 109.5 . .
C15 C16 H16B 109.5 . .
H16A C16 H16B 109.5 . .
C15 C16 H16C 109.5 . .
H16A C16 H16C 109.5 . .
H16B C16 H16C 109.5 . .
C15 C17 H17A 109.5 . .
C15 C17 H17B 109.5 . .
H17A C17 H17B 109.5 . .
C15 C17 H17C 109.5 . .
H17A C17 H17C 109.5 . .
H17B C17 H17C 109.5 . .
C13 C18 C20 109.6(6) . .
C13 C18 C19 108.9(5) . .
C20 C18 C19 109.9(5) . .
C13 C18 C19 108.9(5) . 4_565
C20 C18 C19 109.9(5) . 4_565
C19 C18 C19 109.7(7) . 4_565
C18 C19 H19A 109.5 . .
C18 C19 H19B 109.5 . .
H19A C19 H19B 109.5 . .
C18 C19 H19C 109.5 . .
H19A C19 H19C 109.5 . .
H19B C19 H19C 109.5 . .
C18 C20 H20A 109.5 . .
C18 C20 H20B 109.5 . .
H20A C20 H20B 109.5 . .
C18 C20 H20C 109.5 . .
H20A C20 H20C 109.5 . .
H20B C20 H20C 109.5 . .

loop_
_geom_bond_atom_site_label_1
_geom_bond_atom_site_label_2
_geom_bond_distance
_geom_bond_site_symmetry_2
S1 C4 1.719(8) .
S1 C1 1.733(8) .
C1 C2 1.389(10) .
C1 C9 1.426(10) .
C2 C3 1.388(10) .
C2 H2 0.9500 .
C3 C4 1.404(11) .
C3 H3 0.9500 .
C4 C5 1.413(11) .
C5 C6 1.337(11) .
C5 H5 0.9500 .
C6 C8 1.420(12) .
C6 C7 1.455(12) .
C7 N1 1.125(9) .
C8 N2 1.182(11) .
C9 C10 1.357(9) .
C9 H9 0.9500 .
C10 C11 1.419(10) .
C10 C14 1.457(10) .
C11 C12 1.327(10) .
C11 H11 0.9500 .
C12 O1 1.379(9) .
C12 C15 1.511(11) .
O1 C13 1.378(9) .
C13 C14 1.312(9) .
C13 C18 1.510(10) .
C14 H14 0.9500 .
C15 C17 1.527(7) .
C15 C17 1.527(7) 4_565
C15 C16 1.528(13) .
C16 H16A 0.9800 .
C16 H16B 0.9800 .
C16 H16C 0.9800 .
C17 H17A 0.9800 .
C17 H17B 0.9800 .
C17 H17C 0.9800 .
C18 C20 1.511(10) .
C18 C19 1.535(7) .
C18 C19 1.535(7) 4_565
C19 H19A 0.9800 .
C19 H19B 0.9800 .
C19 H19C 0.9800 .
C20 H20A 0.9800 .
C20 H20B 0.9800 .
C20 H20C 0.9800 .

loop_
_geom_hbond_atom_site_label_D
_geom_hbond_atom_site_label_H
_geom_hbond_atom_site_label_A
_geom_hbond_distance_DH
_geom_hbond_distance_HA
_geom_hbond_distance_DA
_geom_hbond_angle_DHA
C11 H11 S1 0.95 2.46 3.176(8) 132.3

loop_
_geom_torsion_atom_site_label_1
_geom_torsion_atom_site_label_2
_geom_torsion_atom_site_label_3
_geom_torsion_atom_site_label_4
_geom_torsion
_geom_torsion_site_symmetry_4
C4 S1 C1 C2 0.000(2) .
C4 S1 C1 C9 180.000(2) .
C9 C1 C2 C3 180.000(3) .
S1 C1 C2 C3 0.000(3) .
C1 C2 C3 C4 0.000(2) .
C2 C3 C4 C5 180.000(3) .
C2 C3 C4 S1 0.000(2) .
C1 S1 C4 C3 0.000(2) .
C1 S1 C4 C5 180.000(2) .
C3 C4 C5 C6 180.000(2) .
S1 C4 C5 C6 0.000(3) .
C4 C5 C6 C8 0.000(3) .
C4 C5 C6 C7 180.000(2) .
C2 C1 C9 C10 180.000(4) .
S1 C1 C9 C10 0.000(4) .
C1 C9 C10 C11 0.000(4) .
C1 C9 C10 C14 180.000(4) .
C9 C10 C11 C12 180.000(4) .
C14 C10 C11 C12 0.000(4) .
C10 C11 C12 O1 0.000(4) .
C10 C11 C12 C15 180.000(4) .
C11 C12 O1 C13 0.000(4) .
C15 C12 O1 C13 180.000(4) .
C12 O1 C13 C14 0.000(5) .
C12 O1 C13 C18 180.000(4) .
O1 C13 C14 C10 0.000(5) .
C18 C13 C14 C10 180.000(4) .
C9 C10 C14 C13 180.000(4) .
C11 C10 C14 C13 0.000(4) .
C11 C12 C15 C17 -119.8(5) .
O1 C12 C15 C17 60.2(5) .
C11 C12 C15 C17 119.8(5) 4_565
O1 C12 C15 C17 -60.2(5) 4_565
C11 C12 C15 C16 0.000(5) .
O1 C12 C15 C16 180.000(4) .
C14 C13 C18 C20 0.000(5) .
O1 C13 C18 C20 180.000(4) .
C14 C13 C18 C19 120.2(5) .
O1 C13 C18 C19 -59.8(5) .
C14 C13 C18 C19 -120.2(5) 4_565
O1 C13 C18 C19 59.8(5) 4_565
